data_1564714
loop_
_publ_author_name
'Li, Shuaishuai'
'Liu, Xiaomeng'
'Wu, Hongping'
'Song, Zhongfu'
'Yu, Hongwei'
'Lin, Zheshuai'
'Hu, Zhanggui'
'Wang, Jiyang'
'Wu, Yicheng'

_publ_section_title
;
 Ba4Ca(B2O5)2F2: \p-Conjugation of B2O5 in the Planar Pentagonal Layer
 Achieving Large Second Harmonic Generation of Pyro-borate
;
_journal_name_full 'Chemical Science'
_journal_paper_doi 10.1039/D1SC04913E
_journal_year 2021
_chemical_formula_sum 'B4 Ba4 Ca F2 O10'
_chemical_formula_weight 830.68
_space_group_crystal_system monoclinic
_space_group_IT_number 4
_space_group_name_Hall 'P 2yb'
_space_group_name_H-M_alt 'P 1 21 1'
_audit_creation_method SHELXL-2018/3
_audit_update_record
;
2021-07-07 deposited with the CCDC.	2021-09-22 downloaded from the CCDC.
;
_cell_angle_alpha 90
_cell_angle_beta 106.684(2)
_cell_angle_gamma 90
_cell_formula_units_Z 2
_cell_length_a 8.3888(5)
_cell_length_b 8.8692(6)
_cell_length_c 8.5608(6)
_cell_measurement_reflns_used 3899
_cell_measurement_temperature 299(2)
_cell_measurement_theta_max 27.51
_cell_measurement_theta_min 2.48
_cell_volume 610.13(7)
_computing_cell_refinement 'Bruker SAINT'
_computing_data_collection 'Bruker APEX2'
_computing_data_reduction 'Bruker SAINT'
_computing_molecular_graphics 'Bruker SHELXTL'
_computing_publication_material 'Bruker SHELXTL'
_computing_structure_refinement 'SHELXL-2018/3 (Sheldrick, 2018)'
_computing_structure_solution 'SHELXT 2014/5 (Sheldrick, 2014)'
_diffrn_ambient_temperature 299(2)
_diffrn_measured_fraction_theta_full 1.000
_diffrn_measured_fraction_theta_max 1.000
_diffrn_measurement_device_type 'Bruker APEX-II CCD'
_diffrn_measurement_method '\f and \w scans'
_diffrn_radiation_type MoK\a
_diffrn_radiation_wavelength 0.71073
_diffrn_reflns_av_R_equivalents 0.0260
_diffrn_reflns_av_unetI/netI 0.0398
_diffrn_reflns_Laue_measured_fraction_full 1.000
_diffrn_reflns_Laue_measured_fraction_max 1.000
_diffrn_reflns_limit_h_max 10
_diffrn_reflns_limit_h_min -10
_diffrn_reflns_limit_k_max 11
_diffrn_reflns_limit_k_min -11
_diffrn_reflns_limit_l_max 11
_diffrn_reflns_limit_l_min -11
_diffrn_reflns_number 5780
_diffrn_reflns_point_group_measured_fraction_full 0.995
_diffrn_reflns_point_group_measured_fraction_max 0.993
_diffrn_reflns_theta_full 25.242
_diffrn_reflns_theta_max 27.530
_diffrn_reflns_theta_min 2.484
_exptl_absorpt_coefficient_mu 13.225
_exptl_crystal_colour colourless
_exptl_crystal_density_diffrn 4.522
_exptl_crystal_description block
_exptl_crystal_F_000 724
_refine_diff_density_max 1.704
_refine_diff_density_min -1.181
_refine_diff_density_rms 0.249
_refine_ls_abs_structure_details
;
Flack x determined using 1192 quotients [(I+)-(I-)]/[(I+)+(I-)]
 (Parsons, Flack and Wagner, Acta Cryst. B69 (2013) 249-259).
;
_refine_ls_abs_structure_Flack 0.02(3)
_refine_ls_extinction_method none
_refine_ls_goodness_of_fit_ref 1.042
_refine_ls_matrix_type full
_refine_ls_number_parameters 190
_refine_ls_number_reflns 2787
_refine_ls_number_restraints 1
_refine_ls_restrained_S_all 1.041
_refine_ls_R_factor_all 0.0296
_refine_ls_R_factor_gt 0.0276
_refine_ls_shift/su_max 0.001
_refine_ls_shift/su_mean 0.000
_refine_ls_structure_factor_coef Fsqd
_refine_ls_weighting_details 'w=1/[\s^2^(Fo^2^)+(0.0292P)^2^+1.5664P] where P=(Fo^2^+2Fc^2^)/3'
_refine_ls_weighting_scheme calc
_refine_ls_wR_factor_gt 0.0619
_refine_ls_wR_factor_ref 0.0635
_reflns_Friedel_coverage 0.864
_reflns_Friedel_fraction_full 0.989
_reflns_Friedel_fraction_max 0.984
_reflns_number_gt 2689
_reflns_number_total 2787
_reflns_threshold_expression 'I > 2\s(I)'
_cod_data_source_file d1sc04913e2.cif
_cod_data_source_block 456_0m_b
_cod_original_sg_symbol_H-M 'P 21'
_cod_database_code 1564714
_shelx_shelxl_version_number 2018/3
_shelx_space_group_comment
;
The symmetry employed for this shelxl refinement is uniquely defined
by the following loop, which should always be used as a source of
symmetry information in preference to the above space-group names.
They are only intended as comments.
;
_shelx_estimated_absorpt_t_min 0.6667
_shelx_estimated_absorpt_t_max 0.7456

loop_
_space_group_symop_operation_xyz
'x, y, z'
'-x, y+1/2, -z'

loop_
_atom_site_label
_atom_site_type_symbol
_atom_site_fract_x
_atom_site_fract_y
_atom_site_fract_z
_atom_site_U_iso_or_equiv
_atom_site_adp_type
_atom_site_occupancy
_atom_site_site_symmetry_order
_atom_site_calc_flag
_atom_site_refinement_flags_posn
_atom_site_refinement_flags_adp
_atom_site_refinement_flags_occupancy
_atom_site_disorder_assembly
_atom_site_disorder_group
Ba1 Ba 0.18570(8) 0.57451(9) 0.33162(9) 0.01830(17) Uani 1 1 d . . . . .
Ba2 Ba 0.21597(9) 0.40541(9) 0.86663(8) 0.01649(16) Uani 1 1 d . . . . .
Ba3 Ba 0.25844(9) -0.05270(9) 0.99137(9) 0.01685(17) Uani 1 1 d . . . . .
Ba4 Ba 0.25186(8) 1.05247(8) 0.48841(8) 0.01400(16) Uani 1 1 d . . . . .
Ca1 Ca 0.5108(3) 0.7516(3) 0.7499(3) 0.0137(4) Uani 1 1 d . . . . .
B1 B 0.4812(18) 0.3585(18) 0.6355(19) 0.018(3) Uani 1 1 d . . . . .
B2 B 0.1111(15) 0.7210(17) 0.6679(17) 0.016(3) Uani 1 1 d . . . . .
B3 B 0.4775(17) 0.6404(18) 0.1409(16) 0.013(3) Uani 1 1 d . . . . .
B4 B -0.0470(16) 0.6996(16) 0.8784(16) 0.016(3) Uani 1 1 d . . . . .
O1 O 0.5752(16) 0.8462(15) 0.5261(14) 0.051(3) Uani 1 1 d . . . . .
O2 O 0.0635(11) 0.6161(13) 0.9894(12) 0.036(3) Uani 1 1 d . . . . .
O3 O 0.7893(10) 0.7187(11) 0.8701(11) 0.022(2) Uani 1 1 d . . . . .
O4 O 0.0782(10) 0.5803(10) 0.6064(10) 0.0208(18) Uani 1 1 d . . . . .
O5 O 0.4530(13) 0.4963(14) 0.1601(18) 0.048(4) Uani 1 1 d . . . . .
O6 O 0.2348(11) 0.8102(11) 0.6508(13) 0.030(2) Uani 1 1 d . . . . .
O7 O 0.4921(13) 0.7156(15) 0.0102(14) 0.040(3) Uani 1 1 d . . . . .
O8 O 0.0061(14) 0.7819(11) 0.7544(14) 0.036(3) Uani 1 1 d . . . . .
O9 O 0.4790(14) 0.7166(13) 0.2893(14) 0.040(3) Uani 1 1 d . . . . .
O10 O 0.4964(15) 0.4919(15) 0.712(2) 0.072(5) Uani 1 1 d . . . . .
F1 F 0.1471(9) 0.1344(9) 0.7391(9) 0.0206(16) Uani 1 1 d . . . . .
F2 F 0.1377(10) 0.8621(10) 0.2429(10) 0.0295(19) Uani 1 1 d . . . . .

loop_
_atom_site_aniso_label
_atom_site_aniso_U_11
_atom_site_aniso_U_22
_atom_site_aniso_U_33
_atom_site_aniso_U_23
_atom_site_aniso_U_13
_atom_site_aniso_U_12
Ba1 0.0166(3) 0.0195(4) 0.0212(4) 0.0055(3) 0.0092(3) 0.0018(3)
Ba2 0.0215(3) 0.0146(3) 0.0143(3) 0.0009(3) 0.0066(3) 0.0061(3)
Ba3 0.0189(3) 0.0156(4) 0.0146(3) 0.0004(3) 0.0024(3) 0.0035(3)
Ba4 0.0154(3) 0.0135(4) 0.0134(3) -0.0027(3) 0.0047(3) -0.0014(3)
Ca1 0.0134(10) 0.0132(10) 0.0137(11) -0.0001(8) 0.0028(8) 0.0023(8)
B1 0.018(6) 0.013(7) 0.024(8) 0.001(6) 0.009(6) 0.003(5)
B2 0.008(5) 0.020(7) 0.016(7) 0.004(5) -0.005(5) 0.004(5)
B3 0.012(6) 0.020(8) 0.007(6) 0.004(5) 0.002(5) 0.003(5)
B4 0.021(6) 0.018(7) 0.009(6) -0.008(5) 0.002(5) 0.001(6)
O1 0.083(9) 0.044(7) 0.028(6) 0.012(5) 0.018(6) -0.007(7)
O2 0.029(5) 0.051(7) 0.027(5) -0.002(5) 0.006(4) 0.028(5)
O3 0.013(4) 0.022(5) 0.034(5) 0.007(4) 0.011(4) 0.008(4)
O4 0.026(4) 0.017(4) 0.018(4) -0.004(4) 0.004(3) 0.001(4)
O5 0.023(5) 0.027(6) 0.099(11) 0.026(7) 0.024(6) 0.003(5)
O6 0.018(4) 0.023(5) 0.051(6) 0.017(5) 0.011(4) 0.002(4)
O7 0.035(5) 0.056(7) 0.037(6) 0.023(6) 0.025(5) 0.003(6)
O8 0.051(6) 0.023(6) 0.052(7) 0.015(5) 0.042(6) 0.001(5)
O9 0.052(7) 0.031(6) 0.042(7) 0.003(5) 0.024(6) -0.004(5)
O10 0.037(7) 0.026(7) 0.134(14) -0.037(8) -0.005(8) 0.007(6)
F1 0.022(4) 0.021(4) 0.018(4) -0.002(3) 0.004(3) 0.003(3)
F2 0.035(4) 0.024(5) 0.030(5) -0.005(4) 0.010(4) -0.004(4)

loop_
_atom_type_symbol
_atom_type_description
_atom_type_scat_dispersion_real
_atom_type_scat_dispersion_imag
_atom_type_scat_source
B B 0.0013 0.0007 'International Tables Vol C Tables 4.2.6.8 and 6.1.1.4'
Ba Ba -0.3244 2.2819 'International Tables Vol C Tables 4.2.6.8 and 6.1.1.4'
Ca Ca 0.2262 0.3064 'International Tables Vol C Tables 4.2.6.8 and 6.1.1.4'
F F 0.0171 0.0103 'International Tables Vol C Tables 4.2.6.8 and 6.1.1.4'
O O 0.0106 0.0060 'International Tables Vol C Tables 4.2.6.8 and 6.1.1.4'

loop_
_geom_angle_atom_site_label_1
_geom_angle_atom_site_label_2
_geom_angle_atom_site_label_3
_geom_angle
_geom_angle_site_symmetry_1
_geom_angle_site_symmetry_3
_geom_angle_publ_flag
F2 Ba1 F1 71.9(2) . 2_556 ?
F2 Ba1 O4 99.6(3) . . ?
F1 Ba1 O4 67.7(2) 2_556 . ?
F2 Ba1 O2 66.4(3) . 1_554 ?
F1 Ba1 O2 72.7(2) 2_556 1_554 ?
O4 Ba1 O2 140.4(2) . 1_554 ?
F2 Ba1 O1 146.1(3) . 2_646 ?
F1 Ba1 O1 141.0(3) 2_556 2_646 ?
O4 Ba1 O1 90.6(3) . 2_646 ?
O2 Ba1 O1 122.2(3) 1_554 2_646 ?
F2 Ba1 O9 67.0(3) . . ?
F1 Ba1 O9 138.0(3) 2_556 . ?
O4 Ba1 O9 127.0(3) . . ?
O2 Ba1 O9 83.2(3) 1_554 . ?
O1 Ba1 O9 81.0(4) 2_646 . ?
F2 Ba1 O8 136.5(3) . 2_546 ?
F1 Ba1 O8 71.1(3) 2_556 2_546 ?
O4 Ba1 O8 86.7(3) . 2_546 ?
O2 Ba1 O8 81.5(3) 1_554 2_546 ?
O1 Ba1 O8 75.9(3) 2_646 2_546 ?
O9 Ba1 O8 139.3(3) . 2_546 ?
F2 Ba1 O5 98.7(3) . . ?
F1 Ba1 O5 140.6(3) 2_556 . ?
O4 Ba1 O5 150.6(3) . . ?
O2 Ba1 O5 68.6(3) 1_554 . ?
O1 Ba1 O5 61.9(3) 2_646 . ?
O9 Ba1 O5 43.6(3) . . ?
O8 Ba1 O5 95.7(3) 2_546 . ?
F2 Ba1 B3 76.5(3) . . ?
F1 Ba1 B3 134.3(3) 2_556 . ?
O4 Ba1 B3 151.1(3) . . ?
O2 Ba1 B3 64.7(3) 1_554 . ?
O1 Ba1 B3 79.1(3) 2_646 . ?
O9 Ba1 B3 25.1(3) . . ?
O8 Ba1 B3 116.2(3) 2_546 . ?
O5 Ba1 B3 23.0(3) . . ?
F2 Ba1 B2 79.9(3) . . ?
F1 Ba1 B2 71.7(3) 2_556 . ?
O4 Ba1 B2 22.7(3) . . ?
O2 Ba1 B2 136.9(3) 1_554 . ?
O1 Ba1 B2 100.8(3) 2_646 . ?
O9 Ba1 B2 108.3(3) . . ?
O8 Ba1 B2 108.7(3) 2_546 . ?
O5 Ba1 B2 146.0(3) . . ?
B3 Ba1 B2 133.3(3) . . ?
F2 Ba1 Ca1 133.22(18) . 2_646 ?
F1 Ba1 Ca1 139.17(17) 2_556 2_646 ?
O4 Ba1 Ca1 122.73(19) . 2_646 ?
O2 Ba1 Ca1 88.43(19) 1_554 2_646 ?
O1 Ba1 Ca1 33.9(2) 2_646 2_646 ?
O9 Ba1 Ca1 71.5(2) . 2_646 ?
O8 Ba1 Ca1 70.53(19) 2_546 2_646 ?
O5 Ba1 Ca1 34.6(2) . 2_646 ?
B3 Ba1 Ca1 56.9(3) . 2_646 ?
B2 Ba1 Ca1 134.7(2) . 2_646 ?
F2 Ba1 Ba3 92.15(17) . 2_556 ?
F1 Ba1 Ba3 39.93(16) 2_556 2_556 ?
O4 Ba1 Ba3 97.13(17) . 2_556 ?
O2 Ba1 Ba3 49.6(2) 1_554 2_556 ?
O1 Ba1 Ba3 118.8(3) 2_646 2_556 ?
O9 Ba1 Ba3 132.7(2) . 2_556 ?
O8 Ba1 Ba3 44.4(2) 2_546 2_556 ?
O5 Ba1 Ba3 105.1(3) . 2_556 ?
B3 Ba1 Ba3 111.5(2) . 2_556 ?
B2 Ba1 Ba3 109.0(2) . 2_556 ?
Ca1 Ba1 Ba3 100.63(4) 2_646 2_556 ?
F1 Ba2 O2 137.3(3) . . ?
F1 Ba2 O4 101.1(3) . . ?
O2 Ba2 O4 77.3(3) . . ?
F1 Ba2 O3 75.1(2) . 2_647 ?
O2 Ba2 O3 88.7(3) . 2_647 ?
O4 Ba2 O3 154.6(2) . 2_647 ?
F1 Ba2 O5 129.9(3) . 1_556 ?
O2 Ba2 O5 75.1(3) . 1_556 ?
O4 Ba2 O5 126.5(3) . 1_556 ?
O3 Ba2 O5 68.0(3) 2_647 1_556 ?
F1 Ba2 F2 70.1(2) . 2_546 ?
O2 Ba2 F2 69.6(3) . 2_546 ?
O4 Ba2 F2 69.4(2) . 2_546 ?
O3 Ba2 F2 86.0(2) 2_647 2_546 ?
O5 Ba2 F2 136.3(3) 1_556 2_546 ?
F1 Ba2 O7 71.6(3) . 2_646 ?
O2 Ba2 O7 135.8(3) . 2_646 ?
O4 Ba2 O7 138.7(3) . 2_646 ?
O3 Ba2 O7 64.7(3) 2_647 2_646 ?
O5 Ba2 O7 62.6(3) 1_556 2_646 ?
F2 Ba2 O7 136.5(3) 2_546 2_646 ?
F1 Ba2 O10 98.7(3) . . ?
O2 Ba2 O10 120.4(4) . . ?
O4 Ba2 O10 72.7(3) . . ?
O3 Ba2 O10 132.5(3) 2_647 . ?
O5 Ba2 O10 83.3(4) 1_556 . ?
F2 Ba2 O10 137.0(3) 2_546 . ?
O7 Ba2 O10 68.7(3) 2_646 . ?
F1 Ba2 B2 124.9(3) . . ?
O2 Ba2 B2 60.8(3) . . ?
O4 Ba2 B2 23.8(3) . . ?
O3 Ba2 B2 149.4(3) 2_647 . ?
O5 Ba2 B2 103.5(3) 1_556 . ?
F2 Ba2 B2 81.1(3) 2_546 . ?
O7 Ba2 B2 139.3(3) 2_646 . ?
O10 Ba2 B2 71.9(4) . . ?
F1 Ba2 B1 75.5(3) . . ?
O2 Ba2 B1 142.1(4) . . ?
O4 Ba2 B1 77.6(3) . . ?
O3 Ba2 B1 124.0(3) 2_647 . ?
O5 Ba2 B1 98.1(4) 1_556 . ?
F2 Ba2 B1 125.5(3) 2_546 . ?
O7 Ba2 B1 61.1(3) 2_646 . ?
O10 Ba2 B1 23.2(4) . . ?
B2 Ba2 B1 85.7(4) . . ?
F1 Ba2 B3 149.4(3) . 1_556 ?
O2 Ba2 B3 65.5(3) . 1_556 ?
O4 Ba2 B3 104.8(3) . 1_556 ?
O3 Ba2 B3 87.9(3) 2_647 1_556 ?
O5 Ba2 B3 21.7(3) 1_556 1_556 ?
F2 Ba2 B3 134.8(3) 2_546 1_556 ?
O7 Ba2 B3 78.3(3) 2_646 1_556 ?
O10 Ba2 B3 74.2(3) . 1_556 ?
B2 Ba2 B3 81.9(3) . 1_556 ?
B1 Ba2 B3 94.4(3) . 1_556 ?
F1 Ba2 B4 129.7(3) . . ?
O2 Ba2 B4 20.7(3) . . ?
O4 Ba2 B4 57.3(3) . . ?
O3 Ba2 B4 105.4(3) 2_647 . ?
O5 Ba2 B4 92.9(3) 1_556 . ?
F2 Ba2 B4 59.9(3) 2_546 . ?
O7 Ba2 B4 155.4(3) 2_646 . ?
O10 Ba2 B4 113.3(3) . . ?
B2 Ba2 B4 44.3(3) . . ?
B1 Ba2 B4 130.0(4) . . ?
B3 Ba2 B4 78.9(3) 1_556 . ?
F1 Ba3 F2 133.3(2) . 1_546 ?
F1 Ba3 O3 75.3(3) . 2_647 ?
F2 Ba3 O3 76.7(3) 1_546 2_647 ?
F1 Ba3 O10 129.9(3) . 2_647 ?
F2 Ba3 O10 70.5(4) 1_546 2_647 ?
O3 Ba3 O10 69.3(4) 2_647 2_647 ?
F1 Ba3 O7 125.2(3) . 1_546 ?
F2 Ba3 O7 99.4(3) 1_546 1_546 ?
O3 Ba3 O7 142.8(3) 2_647 1_546 ?
O10 Ba3 O7 74.5(4) 2_647 1_546 ?
F1 Ba3 O8 74.4(2) . 1_545 ?
F2 Ba3 O8 92.9(2) 1_546 1_545 ?
O3 Ba3 O8 125.4(3) 2_647 1_545 ?
O10 Ba3 O8 155.7(3) 2_647 1_545 ?
O7 Ba3 O8 91.6(3) 1_546 1_545 ?
F1 Ba3 O5 73.0(3) . 2_646 ?
F2 Ba3 O5 151.8(3) 1_546 2_646 ?
O3 Ba3 O5 106.6(3) 2_647 2_646 ?
O10 Ba3 O5 84.3(4) 2_647 2_646 ?
O7 Ba3 O5 60.6(3) 1_546 2_646 ?
O8 Ba3 O5 106.4(3) 1_545 2_646 ?
F1 Ba3 O6 64.6(2) . 1_545 ?
F2 Ba3 O6 133.7(2) 1_546 1_545 ?
O3 Ba3 O6 139.9(3) 2_647 1_545 ?
O10 Ba3 O6 137.6(4) 2_647 1_545 ?
O7 Ba3 O6 67.9(3) 1_546 1_545 ?
O8 Ba3 O6 45.9(2) 1_545 1_545 ?
O5 Ba3 O6 60.5(3) 2_646 1_545 ?
F1 Ba3 O2 68.8(2) . 2_547 ?
F2 Ba3 O2 64.6(3) 1_546 2_547 ?
O3 Ba3 O2 47.8(2) 2_647 2_547 ?
O10 Ba3 O2 107.7(4) 2_647 2_547 ?
O7 Ba3 O2 160.6(3) 1_546 2_547 ?
O8 Ba3 O2 79.1(3) 1_545 2_547 ?
O5 Ba3 O2 138.3(3) 2_646 2_547 ?
O6 Ba3 O2 114.3(2) 1_545 2_547 ?
F1 Ba3 O7 66.9(3) . 2_646 ?
F2 Ba3 O7 127.2(3) 1_546 2_646 ?
O3 Ba3 O7 61.7(2) 2_647 2_646 ?
O10 Ba3 O7 65.5(4) 2_647 2_646 ?
O7 Ba3 O7 95.66(3) 1_546 2_646 ?
O8 Ba3 O7 137.1(3) 1_545 2_646 ?
O5 Ba3 O7 45.1(3) 2_646 2_646 ?
O6 Ba3 O7 98.8(3) 1_545 2_646 ?
O2 Ba3 O7 102.8(3) 2_547 2_646 ?
F1 Ba3 B4 75.5(3) . 2_547 ?
F2 Ba3 B4 63.7(3) 1_546 2_547 ?
O3 Ba3 B4 24.6(3) 2_647 2_547 ?
O10 Ba3 B4 85.5(4) 2_647 2_547 ?
O7 Ba3 B4 157.6(3) 1_546 2_547 ?
O8 Ba3 B4 103.3(3) 1_545 2_547 ?
O5 Ba3 B4 128.2(3) 2_646 2_547 ?
O6 Ba3 B4 134.2(3) 1_545 2_547 ?
O2 Ba3 B4 24.2(3) 2_547 2_547 ?
O7 Ba3 B4 84.9(3) 2_646 2_547 ?
F1 Ba3 B3 60.4(3) . 2_646 ?
F2 Ba3 B3 149.7(3) 1_546 2_646 ?
O3 Ba3 B3 83.6(3) 2_647 2_646 ?
O10 Ba3 B3 81.1(4) 2_647 2_646 ?
O7 Ba3 B3 82.6(3) 1_546 2_646 ?
O8 Ba3 B3 117.4(3) 1_545 2_646 ?
O5 Ba3 B3 23.7(3) 2_646 2_646 ?
O6 Ba3 B3 75.3(3) 1_545 2_646 ?
O2 Ba3 B3 116.8(3) 2_547 2_646 ?
O7 Ba3 B3 24.0(3) 2_646 2_646 ?
B4 Ba3 B3 104.5(4) 2_547 2_646 ?
O6 Ba4 F1 73.1(3) . 1_565 ?
O6 Ba4 F2 80.4(3) . . ?
F1 Ba4 F2 133.6(2) 1_565 . ?
O6 Ba4 O4 91.6(3) . 2_556 ?
F1 Ba4 O4 70.3(2) 1_565 2_556 ?
F2 Ba4 O4 73.2(3) . 2_556 ?
O6 Ba4 O9 102.6(3) . 2_656 ?
F1 Ba4 O9 72.9(3) 1_565 2_656 ?
F2 Ba4 O9 151.4(3) . 2_656 ?
O4 Ba4 O9 134.4(3) 2_556 2_656 ?
O6 Ba4 O1 147.7(3) . 2_656 ?
F1 Ba4 O1 94.2(3) 1_565 2_656 ?
F2 Ba4 O1 126.1(3) . 2_656 ?
O4 Ba4 O1 112.3(3) 2_556 2_656 ?
O9 Ba4 O1 45.2(3) 2_656 2_656 ?
O6 Ba4 O10 107.6(3) . 2_656 ?
F1 Ba4 O10 158.0(3) 1_565 2_656 ?
F2 Ba4 O10 66.6(3) . 2_656 ?
O4 Ba4 O10 131.0(3) 2_556 2_656 ?
O9 Ba4 O10 85.7(3) 2_656 2_656 ?
O1 Ba4 O10 73.5(3) 2_656 2_656 ?
O6 Ba4 O1 69.4(3) . . ?
F1 Ba4 O1 122.9(2) 1_565 . ?
F2 Ba4 O1 79.6(3) . . ?
O4 Ba4 O1 149.1(3) 2_556 . ?
O9 Ba4 O1 75.1(3) 2_656 . ?
O1 Ba4 O1 95.41(11) 2_656 . ?
O10 Ba4 O1 43.3(3) 2_656 . ?
O6 Ba4 B1 83.4(4) . 2_656 ?
F1 Ba4 B1 146.6(3) 1_565 2_656 ?
F2 Ba4 B1 61.8(3) . 2_656 ?
O4 Ba4 B1 134.9(3) 2_556 2_656 ?
O9 Ba4 B1 90.0(3) 2_656 2_656 ?
O1 Ba4 B1 93.4(4) 2_656 2_656 ?
O10 Ba4 B1 24.2(4) 2_656 2_656 ?
O1 Ba4 B1 23.8(3) . 2_656 ?
O6 Ba4 O8 137.3(3) . 2_556 ?
F1 Ba4 O8 91.8(2) 1_565 2_556 ?
F2 Ba4 O8 82.5(2) . 2_556 ?
O4 Ba4 O8 45.9(3) 2_556 2_556 ?
O9 Ba4 O8 110.9(3) 2_656 2_556 ?
O1 Ba4 O8 70.8(3) 2_656 2_556 ?
O10 Ba4 O8 100.8(3) 2_656 2_556 ?
O1 Ba4 O8 144.0(3) . 2_556 ?
B1 Ba4 O8 121.3(3) 2_656 2_556 ?
O6 Ba4 B2 114.0(3) . 2_556 ?
F1 Ba4 B2 73.9(3) 1_565 2_556 ?
F2 Ba4 B2 83.5(3) . 2_556 ?
O4 Ba4 B2 23.1(3) 2_556 2_556 ?
O9 Ba4 B2 119.5(3) 2_656 2_556 ?
O1 Ba4 B2 89.5(3) 2_656 2_556 ?
O10 Ba4 B2 123.0(3) 2_656 2_556 ?
O1 Ba4 B2 161.9(3) . 2_556 ?
B1 Ba4 B2 138.6(4) 2_656 2_556 ?
O8 Ba4 B2 24.8(3) 2_556 2_556 ?
O6 Ba4 B1 125.8(3) . 1_565 ?
F1 Ba4 B1 76.2(3) 1_565 1_565 ?
F2 Ba4 B1 148.2(3) . 1_565 ?
O4 Ba4 B1 118.2(3) 2_556 1_565 ?
O9 Ba4 B1 24.7(3) 2_656 1_565 ?
O1 Ba4 B1 23.3(3) 2_656 1_565 ?
O10 Ba4 B1 86.6(4) 2_656 1_565 ?
O1 Ba4 B1 92.7(3) . 1_565 ?
B1 Ba4 B1 100.19(19) 2_656 1_565 ?
O8 Ba4 B1 86.5(3) 2_556 1_565 ?
B2 Ba4 B1 98.5(4) 2_556 1_565 ?
O6 Ca1 O3 172.8(4) . . ?
O6 Ca1 O5 86.1(4) . 2_656 ?
O3 Ca1 O5 87.1(4) . 2_656 ?
O6 Ca1 O1 93.6(4) . . ?
O3 Ca1 O1 88.1(4) . . ?
O5 Ca1 O1 83.9(5) 2_656 . ?
O6 Ca1 O7 92.7(4) . 1_556 ?
O3 Ca1 O7 83.8(4) . 1_556 ?
O5 Ca1 O7 81.1(5) 2_656 1_556 ?
O1 Ca1 O7 163.3(5) . 1_556 ?
O6 Ca1 O10 99.6(4) . . ?
O3 Ca1 O10 86.7(4) . . ?
O5 Ca1 O10 168.9(6) 2_656 . ?
O1 Ca1 O10 105.1(6) . . ?
O7 Ca1 O10 89.0(6) 1_556 . ?
O6 Ca1 B2 20.2(3) . . ?
O3 Ca1 B2 161.7(4) . . ?
O5 Ca1 B2 100.5(4) 2_656 . ?
O1 Ca1 B2 109.1(4) . . ?
O7 Ca1 B2 81.0(4) 1_556 . ?
O10 Ca1 B2 83.0(4) . . ?
O6 Ca1 Ba3 133.9(3) . 2_657 ?
O3 Ca1 Ba3 48.7(2) . 2_657 ?
O5 Ca1 Ba3 119.8(4) 2_656 2_657 ?
O1 Ca1 Ba3 124.3(3) . 2_657 ?
O7 Ca1 Ba3 59.0(3) 1_556 2_657 ?
O10 Ca1 Ba3 49.7(4) . 2_657 ?
B2 Ca1 Ba3 113.8(3) . 2_657 ?
O6 Ca1 Ba2 123.5(3) . 2_657 ?
O3 Ca1 Ba2 49.6(2) . 2_657 ?
O5 Ca1 Ba2 50.3(4) 2_656 2_657 ?
O1 Ca1 Ba2 111.9(3) . 2_657 ?
O7 Ca1 Ba2 52.1(3) 1_556 2_657 ?
O10 Ca1 Ba2 119.1(4) . 2_657 ?
B2 Ca1 Ba2 124.4(3) . 2_657 ?
Ba3 Ca1 Ba2 69.46(5) 2_657 2_657 ?
O6 Ca1 Ba4 123.6(3) . 2_646 ?
O3 Ca1 Ba4 62.8(2) . 2_646 ?
O5 Ca1 Ba4 126.8(3) 2_656 2_646 ?
O1 Ca1 Ba4 54.5(3) . 2_646 ?
O7 Ca1 Ba4 131.9(3) 1_556 2_646 ?
O10 Ca1 Ba4 57.4(4) . 2_646 ?
B2 Ca1 Ba4 122.1(3) . 2_646 ?
Ba3 Ca1 Ba4 72.93(6) 2_657 2_646 ?
Ba2 Ca1 Ba4 111.97(7) 2_657 2_646 ?
O6 Ca1 Ba4 42.7(2) . . ?
O3 Ca1 Ba4 134.6(3) . . ?
O5 Ca1 Ba4 61.7(4) 2_656 . ?
O1 Ca1 Ba4 58.4(3) . . ?
O7 Ca1 Ba4 119.2(3) 1_556 . ?
O10 Ca1 Ba4 128.6(4) . . ?
B2 Ca1 Ba4 62.8(3) . . ?
Ba3 Ca1 Ba4 176.61(9) 2_657 . ?
Ba2 Ca1 Ba4 111.98(8) 2_657 . ?
Ba4 Ca1 Ba4 108.85(7) 2_646 . ?
O6 Ca1 Ba3 55.4(3) . 1_565 ?
O3 Ca1 Ba3 118.3(3) . 1_565 ?
O5 Ca1 Ba3 54.8(3) 2_656 1_565 ?
O1 Ca1 Ba3 126.3(3) . 1_565 ?
O7 Ca1 Ba3 47.9(3) 1_556 1_565 ?
O10 Ca1 Ba3 121.1(4) . 1_565 ?
B2 Ca1 Ba3 56.5(3) . 1_565 ?
Ba3 Ca1 Ba3 106.79(7) 2_657 1_565 ?
Ba2 Ca1 Ba3 69.24(5) 2_657 1_565 ?
Ba4 Ca1 Ba3 178.40(9) 2_646 1_565 ?
Ba4 Ca1 Ba3 71.35(5) . 1_565 ?
O1 B1 O10 122.3(15) 2_646 . ?
O1 B1 O9 111.6(13) 2_646 2_646 ?
O10 B1 O9 126.1(14) . 2_646 ?
O1 B1 Ba4 77.0(9) 2_646 2_646 ?
O10 B1 Ba4 73.3(10) . 2_646 ?
O9 B1 Ba4 121.9(9) 2_646 2_646 ?
O1 B1 Ba4 63.2(8) 2_646 1_545 ?
O10 B1 Ba4 149.5(11) . 1_545 ?
O9 B1 Ba4 59.0(8) 2_646 1_545 ?
Ba4 B1 Ba4 133.1(5) 2_646 1_545 ?
O1 B1 Ba2 121.2(9) 2_646 . ?
O10 B1 Ba2 66.1(9) . . ?
O9 B1 Ba2 87.3(8) 2_646 . ?
Ba4 B1 Ba2 139.1(5) 2_646 . ?
Ba4 B1 Ba2 85.2(3) 1_545 . ?
O1 B1 Ba3 159.1(11) 2_646 2_657 ?
O10 B1 Ba3 52.6(8) . 2_657 ?
O9 B1 Ba3 76.9(8) 2_646 2_657 ?
Ba4 B1 Ba3 82.3(3) 2_646 2_657 ?
Ba4 B1 Ba3 133.1(5) 1_545 2_657 ?
Ba2 B1 Ba3 77.1(3) . 2_657 ?
O6 B2 O4 125.3(12) . . ?
O6 B2 O8 116.7(12) . . ?
O4 B2 O8 118.0(11) . . ?
O6 B2 Ca1 35.9(5) . . ?
O4 B2 Ca1 104.2(8) . . ?
O8 B2 Ca1 128.2(9) . . ?
O6 B2 Ba2 117.4(8) . . ?
O4 B2 Ba2 53.5(6) . . ?
O8 B2 Ba2 99.8(8) . . ?
Ca1 B2 Ba2 81.5(3) . . ?
O6 B2 Ba4 150.4(9) . 2_546 ?
O4 B2 Ba4 50.6(6) . 2_546 ?
O8 B2 Ba4 75.2(7) . 2_546 ?
Ca1 B2 Ba4 154.4(5) . 2_546 ?
Ba2 B2 Ba4 84.4(3) . 2_546 ?
O6 B2 Ba3 68.0(7) . 1_565 ?
O4 B2 Ba3 149.3(9) . 1_565 ?
O8 B2 Ba3 58.4(7) . 1_565 ?
Ca1 B2 Ba3 70.0(3) . 1_565 ?
Ba2 B2 Ba3 95.9(3) . 1_565 ?
Ba4 B2 Ba3 133.0(4) 2_546 1_565 ?
O6 B2 Ba1 78.2(8) . . ?
O4 B2 Ba1 51.6(6) . . ?
O8 B2 Ba1 153.0(9) . . ?
Ca1 B2 Ba1 77.5(3) . . ?
Ba2 B2 Ba1 91.5(4) . . ?
Ba4 B2 Ba1 81.7(3) 2_546 . ?
Ba3 B2 Ba1 145.0(4) 1_565 . ?
O5 B3 O7 130.2(15) . . ?
O5 B3 O9 108.0(13) . . ?
O7 B3 O9 121.7(14) . . ?
O5 B3 Ba3 71.2(8) . 2_656 ?
O7 B3 Ba3 74.7(8) . 2_656 ?
O9 B3 Ba3 136.2(9) . 2_656 ?
O5 B3 Ba3 139.1(10) . 1_564 ?
O7 B3 Ba3 56.2(7) . 1_564 ?
O9 B3 Ba3 79.6(8) . 1_564 ?
Ba3 B3 Ba3 130.8(4) 2_656 1_564 ?
O5 B3 Ba1 66.9(8) . . ?
O7 B3 Ba1 138.4(9) . . ?
O9 B3 Ba1 58.3(6) . . ?
Ba3 B3 Ba1 137.9(5) 2_656 . ?
Ba3 B3 Ba1 86.0(3) 1_564 . ?
O5 B3 Ba4 75.4(9) . 2_646 ?
O7 B3 Ba4 133.9(9) . 2_646 ?
O9 B3 Ba4 56.7(7) . 2_646 ?
Ba3 B3 Ba4 82.3(3) 2_656 2_646 ?
Ba3 B3 Ba4 133.6(5) 1_564 2_646 ?
Ba1 B3 Ba4 83.8(3) . 2_646 ?
O5 B3 Ba2 53.2(8) . 1_554 ?
O7 B3 Ba2 85.7(9) . 1_554 ?
O9 B3 Ba2 137.3(9) . 1_554 ?
Ba3 B3 Ba2 78.9(3) 2_656 1_554 ?
Ba3 B3 Ba2 93.4(3) 1_564 1_554 ?
Ba1 B3 Ba2 79.3(3) . 1_554 ?
Ba4 B3 Ba2 128.4(5) 2_646 1_554 ?
O2 B4 O3 125.8(12) . 1_455 ?
O2 B4 O8 119.8(11) . . ?
O3 B4 O8 114.4(11) 1_455 . ?
O2 B4 Ba3 73.2(8) . 2_557 ?
O3 B4 Ba3 57.5(6) 1_455 2_557 ?
O8 B4 Ba3 154.9(9) . 2_557 ?
O2 B4 Ba3 80.8(8) . 1_565 ?
O3 B4 Ba3 128.1(8) 1_455 1_565 ?
O8 B4 Ba3 60.5(7) . 1_565 ?
Ba3 B4 Ba3 144.4(4) 2_557 1_565 ?
O2 B4 Ba4 120.5(9) . 2_546 ?
O3 B4 Ba4 76.3(7) 1_455 2_546 ?
O8 B4 Ba4 72.4(7) . 2_546 ?
Ba3 B4 Ba4 82.6(3) 2_557 2_546 ?
Ba3 B4 Ba4 132.4(4) 1_565 2_546 ?
O2 B4 Ba2 44.3(6) . . ?
O3 B4 Ba2 137.5(9) 1_455 . ?
O8 B4 Ba2 91.5(7) . . ?
Ba3 B4 Ba2 84.6(3) 2_557 . ?
Ba3 B4 Ba2 93.6(3) 1_565 . ?
Ba4 B4 Ba2 80.7(3) 2_546 . ?
O2 B4 Ba2 99.8(8) . 2_557 ?
O3 B4 Ba2 51.5(6) 1_455 2_557 ?
O8 B4 Ba2 117.6(8) . 2_557 ?
Ba3 B4 Ba2 77.5(3) 2_557 2_557 ?
Ba3 B4 Ba2 83.6(3) 1_565 2_557 ?
Ba4 B4 Ba2 127.0(4) 2_546 2_557 ?
Ba2 B4 Ba2 143.6(4) . 2_557 ?
B1 O1 Ca1 143.1(10) 2_656 . ?
B1 O1 Ba1 112.4(9) 2_656 2_656 ?
Ca1 O1 Ba1 102.0(4) . 2_656 ?
B1 O1 Ba4 93.4(9) 2_656 2_646 ?
Ca1 O1 Ba4 87.1(4) . 2_646 ?
Ba1 O1 Ba4 110.1(4) 2_656 2_646 ?
B1 O1 Ba4 79.1(9) 2_656 . ?
Ca1 O1 Ba4 84.1(4) . . ?
Ba1 O1 Ba4 96.2(4) 2_656 . ?
Ba4 O1 Ba4 153.5(5) 2_646 . ?
B4 O2 Ba2 115.0(8) . . ?
B4 O2 Ba1 140.7(8) . 1_556 ?
Ba2 O2 Ba1 104.2(3) . 1_556 ?
B4 O2 Ba3 82.5(7) . 2_557 ?
Ba2 O2 Ba3 101.9(4) . 2_557 ?
Ba1 O2 Ba3 86.8(3) 1_556 2_557 ?
B4 O3 Ca1 157.3(8) 1_655 . ?
B4 O3 Ba3 97.9(8) 1_655 2_657 ?
Ca1 O3 Ba3 92.8(3) . 2_657 ?
B4 O3 Ba2 106.2(7) 1_655 2_657 ?
Ca1 O3 Ba2 92.1(3) . 2_657 ?
Ba3 O3 Ba2 97.6(3) 2_657 2_657 ?
B2 O4 Ba4 106.4(7) . 2_546 ?
B2 O4 Ba2 102.6(7) . . ?
Ba4 O4 Ba2 111.2(3) 2_546 . ?
B2 O4 Ba1 105.7(8) . . ?
Ba4 O4 Ba1 107.8(3) 2_546 . ?
Ba2 O4 Ba1 122.0(3) . . ?
B3 O5 Ca1 162.4(11) . 2_646 ?
B3 O5 Ba2 105.1(10) . 1_554 ?
Ca1 O5 Ba2 91.2(4) 2_646 1_554 ?
B3 O5 Ba3 85.1(9) . 2_656 ?
Ca1 O5 Ba3 87.9(4) 2_646 2_656 ?
Ba2 O5 Ba3 91.3(4) 1_554 2_656 ?
B3 O5 Ba1 90.1(9) . . ?
Ca1 O5 Ba1 95.6(4) 2_646 . ?
Ba2 O5 Ba1 93.7(3) 1_554 . ?
Ba3 O5 Ba1 173.8(5) 2_656 . ?
B2 O6 Ca1 123.8(8) . . ?
B2 O6 Ba4 135.3(8) . . ?
Ca1 O6 Ba4 100.5(3) . . ?
B2 O6 Ba3 88.3(8) . 1_565 ?
Ca1 O6 Ba3 87.5(3) . 1_565 ?
Ba4 O6 Ba3 100.4(3) . 1_565 ?
B3 O7 Ca1 158.0(11) . 1_554 ?
B3 O7 Ba3 100.5(8) . 1_564 ?
Ca1 O7 Ba3 94.8(4) 1_554 1_564 ?
B3 O7 Ba2 104.8(9) . 2_656 ?
Ca1 O7 Ba2 89.2(3) 1_554 2_656 ?
Ba3 O7 Ba2 95.7(4) 1_564 2_656 ?
B3 O7 Ba3 81.3(8) . 2_656 ?
Ca1 O7 Ba3 82.6(3) 1_554 2_656 ?
Ba3 O7 Ba3 176.3(5) 1_564 2_656 ?
Ba2 O7 Ba3 87.0(3) 2_656 2_656 ?
B2 O8 B4 123.9(10) . . ?
B2 O8 Ba3 97.0(8) . 1_565 ?
B4 O8 Ba3 93.3(8) . 1_565 ?
B2 O8 Ba1 124.6(8) . 2_556 ?
B4 O8 Ba1 110.7(7) . 2_556 ?
Ba3 O8 Ba1 88.1(3) 1_565 2_556 ?
B2 O8 Ba4 80.0(7) . 2_546 ?
B4 O8 Ba4 82.3(7) . 2_546 ?
Ba3 O8 Ba4 171.9(4) 1_565 2_546 ?
Ba1 O8 Ba4 99.9(3) 2_556 2_546 ?
B1 O9 B3 139.9(13) 2_656 . ?
B1 O9 Ba1 115.6(8) 2_656 . ?
B3 O9 Ba1 96.6(8) . . ?
B1 O9 Ba4 96.4(9) 2_656 2_646 ?
B3 O9 Ba4 98.8(8) . 2_646 ?
Ba1 O9 Ba4 103.3(3) . 2_646 ?
B1 O10 Ca1 159.6(14) . . ?
B1 O10 Ba3 105.1(10) . 2_657 ?
Ca1 O10 Ba3 91.0(4) . 2_657 ?
B1 O10 Ba2 90.7(10) . . ?
Ca1 O10 Ba2 101.5(5) . . ?
Ba3 O10 Ba2 91.5(5) 2_657 . ?
B1 O10 Ba4 82.5(10) . 2_646 ?
Ca1 O10 Ba4 83.7(5) . 2_646 ?
Ba3 O10 Ba4 94.9(3) 2_657 2_646 ?
Ba2 O10 Ba4 171.6(5) . 2_646 ?
Ba2 F1 Ba4 120.2(3) . 1_545 ?
Ba2 F1 Ba3 104.3(2) . . ?
Ba4 F1 Ba3 111.4(3) 1_545 . ?
Ba2 F1 Ba1 111.0(3) . 2_546 ?
Ba4 F1 Ba1 108.9(2) 1_545 2_546 ?
Ba3 F1 Ba1 99.0(2) . 2_546 ?
Ba4 F2 Ba1 113.2(3) . . ?
Ba4 F2 Ba3 108.5(3) . 1_564 ?
Ba1 F2 Ba3 115.4(3) . 1_564 ?
Ba4 F2 Ba2 106.2(3) . 2_556 ?
Ba1 F2 Ba2 106.2(3) . 2_556 ?
Ba3 F2 Ba2 106.7(3) 1_564 2_556 ?

loop_
_geom_bond_atom_site_label_1
_geom_bond_atom_site_label_2
_geom_bond_distance
_geom_bond_site_symmetry_2
_geom_bond_publ_flag
Ba1 F2 2.659(9) . ?
Ba1 F1 2.733(7) 2_556 ?
Ba1 O4 2.751(8) . ?
Ba1 O2 2.837(10) 1_554 ?
Ba1 O1 2.864(13) 2_646 ?
Ba1 O9 2.879(10) . ?
Ba1 O8 3.031(10) 2_546 ?
Ba1 O5 3.091(12) . ?
Ba1 B3 3.361(14) . ?
Ba1 B2 3.377(15) . ?
Ba1 Ca1 4.024(3) 2_646 ?
Ba1 Ba3 4.1091(10) 2_556 ?
Ba2 F1 2.635(8) . ?
Ba2 O2 2.647(9) . ?
Ba2 O4 2.688(9) . ?
Ba2 O3 2.808(9) 2_647 ?
Ba2 O5 2.837(14) 1_556 ?
Ba2 F2 2.869(8) 2_546 ?
Ba2 O7 2.908(12) 2_646 ?
Ba2 O10 3.110(16) . ?
Ba2 B2 3.262(14) . ?
Ba2 B1 3.401(15) . ?
Ba2 B3 3.422(15) 1_556 ?
Ba2 B4 3.437(14) . ?
Ba3 F1 2.670(8) . ?
Ba3 F2 2.736(8) 1_546 ?
Ba3 O3 2.763(9) 2_647 ?
Ba3 O10 2.801(15) 2_647 ?
Ba3 O7 2.812(12) 1_546 ?
Ba3 O8 2.878(12) 1_545 ?
Ba3 O5 3.088(12) 2_646 ?
Ba3 O6 3.113(11) 1_545 ?
Ba3 O2 3.134(11) 2_547 ?
Ba3 O7 3.172(12) 2_646 ?
Ba3 B4 3.245(14) 2_547 ?
Ba3 B3 3.250(15) 2_646 ?
Ba4 O6 2.585(9) . ?
Ba4 F1 2.644(7) 1_565 ?
Ba4 F2 2.651(8) . ?
Ba4 O4 2.664(8) 2_556 ?
Ba4 O9 2.893(12) 2_656 ?
Ba4 O1 3.002(13) 2_656 ?
Ba4 O10 3.124(17) 2_656 ?
Ba4 O1 3.210(13) . ?
Ba4 B1 3.235(15) 2_656 ?
Ba4 O8 3.250(11) 2_556 ?
Ba4 B2 3.310(13) 2_556 ?
Ba4 B1 3.356(16) 1_565 ?
Ca1 O6 2.285(9) . ?
Ca1 O3 2.285(8) . ?
Ca1 O5 2.294(12) 2_656 ?
Ca1 O1 2.294(11) . ?
Ca1 O7 2.301(11) 1_556 ?
Ca1 O10 2.325(13) . ?
Ca1 B2 3.234(13) . ?
B1 O1 1.332(19) 2_646 ?
B1 O10 1.34(2) . ?
B1 O9 1.409(19) 2_646 ?
B2 O6 1.346(16) . ?
B2 O4 1.352(18) . ?
B2 O8 1.410(17) . ?
B3 O5 1.312(17) . ?
B3 O7 1.338(17) . ?
B3 O9 1.436(18) . ?
B4 O2 1.343(16) . ?
B4 O3 1.364(15) 1_455 ?
B4 O8 1.460(16) . ?
